data_1504054
loop_
_publ_author_name
'Li, Yi'
'Shi, Fu-Qiang'
'He, Qing-Li'
'You, Shu-Li'

_publ_section_title
;
 N-heterocyclic carbene-catalyzed cross-coupling of aldehydes with
 arylsulfonyl indoles.
;
_journal_issue 15
_journal_name_full 'Organic letters'
_journal_page_first 3182
_journal_page_last 3185
_journal_paper_doi 10.1021/ol9013238
_journal_volume 11
_journal_year 2009
_chemical_absolute_configuration ad
_chemical_formula_sum 'C22 H16 Br N O'
_chemical_formula_weight 390.27
_chemical_name_systematic
; 
 ? 
;
_space_group_IT_number 19
_symmetry_cell_setting orthorhombic
_symmetry_space_group_name_Hall 'P 2ac 2ab'
_symmetry_space_group_name_H-M 'P 21 21 21'
_atom_sites_solution_hydrogens geom
_atom_sites_solution_primary direct
_atom_sites_solution_secondary difmap
_audit_creation_method SHELXL-97
_cell_angle_alpha 90.00
_cell_angle_beta 90.00
_cell_angle_gamma 90.00
_cell_formula_units_Z 4
_cell_length_a 6.1950(7)
_cell_length_b 7.8020(8)
_cell_length_c 35.452(4)
_cell_measurement_reflns_used 2359
_cell_measurement_temperature 293(2)
_cell_measurement_theta_max 43.472
_cell_measurement_theta_min 4.596
_cell_volume 1713.5(3)
_computing_cell_refinement 'Bruker SMART'
_computing_data_collection 'Bruker SMART'
_computing_data_reduction 'Bruker SHELXTL'
_computing_molecular_graphics 'Bruker SHELXTL'
_computing_publication_material 'Bruker SHELXTL'
_computing_structure_refinement 'SHELXL-97 (Sheldrick, 1997)'
_computing_structure_solution 'SHELXS-97 (Sheldrick, 1990)'
_diffrn_ambient_temperature 293(2)
_diffrn_measured_fraction_theta_full 0.998
_diffrn_measured_fraction_theta_max 0.998
_diffrn_measurement_device_type 'CCD area detector'
_diffrn_measurement_method 'phi and omega scans'
_diffrn_radiation_monochromator graphite
_diffrn_radiation_source 'fine-focus sealed tube'
_diffrn_radiation_type MoK\a
_diffrn_radiation_wavelength 0.71073
_diffrn_reflns_av_R_equivalents 0.0545
_diffrn_reflns_av_sigmaI/netI 0.0711
_diffrn_reflns_limit_h_max 7
_diffrn_reflns_limit_h_min -7
_diffrn_reflns_limit_k_max 9
_diffrn_reflns_limit_k_min -9
_diffrn_reflns_limit_l_max 43
_diffrn_reflns_limit_l_min -41
_diffrn_reflns_number 9394
_diffrn_reflns_theta_full 26.00
_diffrn_reflns_theta_max 26.00
_diffrn_reflns_theta_min 2.30
_exptl_absorpt_coefficient_mu 2.408
_exptl_absorpt_correction_T_max 1.0000
_exptl_absorpt_correction_T_min 0.7601
_exptl_absorpt_correction_type empirical
_exptl_absorpt_process_details sadabs
_exptl_crystal_colour yellow
_exptl_crystal_density_diffrn 1.513
_exptl_crystal_density_method 'not measured'
_exptl_crystal_description prismatic
_exptl_crystal_F_000 792
_exptl_crystal_size_max 0.217
_exptl_crystal_size_mid 0.126
_exptl_crystal_size_min 0.104
_refine_diff_density_max 0.554
_refine_diff_density_min -0.453
_refine_diff_density_rms 0.051
_refine_ls_abs_structure_details 'Flack H D (1983), Acta Cryst. A39, 876-881'
_refine_ls_abs_structure_Flack 0.030(10)
_refine_ls_extinction_method none
_refine_ls_goodness_of_fit_ref 0.839
_refine_ls_hydrogen_treatment mixed
_refine_ls_matrix_type full
_refine_ls_number_parameters 230
_refine_ls_number_reflns 3344
_refine_ls_number_restraints 1
_refine_ls_restrained_S_all 0.839
_refine_ls_R_factor_all 0.0572
_refine_ls_R_factor_gt 0.0380
_refine_ls_shift/su_max 0.006
_refine_ls_shift/su_mean 0.000
_refine_ls_structure_factor_coef Fsqd
_refine_ls_weighting_details 'calc w=1/[\s^2^(Fo^2^)+(0.0285P)^2^+0.0000P] where P=(Fo^2^+2Fc^2^)/3'
_refine_ls_weighting_scheme calc
_refine_ls_wR_factor_gt 0.0671
_refine_ls_wR_factor_ref 0.0703
_reflns_number_gt 2327
_reflns_number_total 3344
_reflns_threshold_expression >2sigma(I)
_cod_data_source_file ol9013238_si_002.cif
_cod_data_source_block cd29294
_cod_depositor_comments
;
The following automatic conversions were performed:

'_symmetry_cell_setting' value 'Orthorhombic' changed to
'orthorhombic' according to
/home/saulius/struct/CIF-dictionaries/cif_core.dic dictionary named
'cif_core.dic' version 2.4.2 from 2011-04-26.

Automatic conversion script
Id: cif_fix_values 1715 2011-07-08 13:25:40Z adriana 
;
_cod_original_sg_symbol_H-M P2(1)2(1)2(1)
_cod_database_code 1504054

loop_
_symmetry_equiv_pos_as_xyz
'x, y, z'
'-x+1/2, -y, z+1/2'
'-x, y+1/2, -z+1/2'
'x+1/2, -y+1/2, -z'

loop_
_atom_site_label
_atom_site_type_symbol
_atom_site_fract_x
_atom_site_fract_y
_atom_site_fract_z
_atom_site_U_iso_or_equiv
_atom_site_adp_type
_atom_site_occupancy
_atom_site_symmetry_multiplicity
_atom_site_calc_flag
_atom_site_refinement_flags
H1 H 0.250(3) 0.212(4) 0.1984(8) 0.036(10) Uiso 1 1 d D
Br Br 1.09103(7) 0.51056(5) -0.065729(9) 0.06654(15) Uani 1 1 d .
N1 N 0.3719(5) 0.2331(4) 0.19181(8) 0.0504(8) Uani 1 1 d D
O1 O 0.4131(4) 0.4667(3) 0.08482(5) 0.0571(7) Uani 1 1 d .
C1 C 0.6070(6) 0.4576(4) 0.08555(7) 0.0385(8) Uani 1 1 d .
C2 C 0.7327(5) 0.4507(4) 0.12293(7) 0.0344(8) Uani 1 1 d .
H2 H 0.8632 0.3823 0.1187 0.041 Uiso 1 1 calc R
C3 C 0.6098(6) 0.3708(4) 0.15521(8) 0.0343(7) Uani 1 1 d .
C4 C 0.4144(6) 0.2948(4) 0.15615(9) 0.0466(8) Uani 1 1 d .
H4 H 0.3215 0.2854 0.1357 0.056 Uiso 1 1 calc R
C5 C 0.5413(5) 0.2738(4) 0.21489(9) 0.0395(8) Uani 1 1 d .
C6 C 0.6959(5) 0.3606(4) 0.19333(8) 0.0330(8) Uani 1 1 d .
C7 C 0.8858(6) 0.4150(4) 0.21031(8) 0.0428(8) Uani 1 1 d .
H7 H 0.9908 0.4719 0.1963 0.051 Uiso 1 1 calc R
C8 C 0.9166(6) 0.3833(4) 0.24827(9) 0.0501(9) Uani 1 1 d .
H8 H 1.0421 0.4208 0.2601 0.060 Uiso 1 1 calc R
C9 C 0.7610(7) 0.2958(5) 0.26899(9) 0.0553(10) Uani 1 1 d .
H9 H 0.7860 0.2749 0.2944 0.066 Uiso 1 1 calc R
C10 C 0.5719(6) 0.2393(4) 0.25316(9) 0.0525(11) Uani 1 1 d .
H10 H 0.4690 0.1808 0.2673 0.063 Uiso 1 1 calc R
C11 C 0.8028(5) 0.6347(4) 0.13122(7) 0.0327(8) Uani 1 1 d .
C12 C 0.6642(5) 0.7434(4) 0.15028(8) 0.0392(9) Uani 1 1 d .
H12 H 0.5288 0.7044 0.1577 0.047 Uiso 1 1 calc R
C13 C 0.7253(6) 0.9091(4) 0.15834(9) 0.0474(9) Uani 1 1 d .
H13 H 0.6318 0.9804 0.1716 0.057 Uiso 1 1 calc R
C14 C 0.9224(6) 0.9700(4) 0.14705(8) 0.0508(9) Uani 1 1 d .
H14 H 0.9620 1.0824 0.1524 0.061 Uiso 1 1 calc R
C15 C 1.0608(6) 0.8642(5) 0.12789(9) 0.0521(10) Uani 1 1 d .
H15 H 1.1943 0.9050 0.1199 0.063 Uiso 1 1 calc R
C16 C 1.0015(6) 0.6966(5) 0.12041(9) 0.0443(9) Uani 1 1 d .
H16 H 1.0973 0.6246 0.1079 0.053 Uiso 1 1 calc R
C17 C 0.7347(5) 0.4668(4) 0.04940(7) 0.0326(7) Uani 1 1 d .
C18 C 0.9374(5) 0.3975(4) 0.04471(8) 0.0405(8) Uani 1 1 d .
H18 H 1.0046 0.3432 0.0649 0.049 Uiso 1 1 calc R
C19 C 1.0421(5) 0.4078(4) 0.01033(8) 0.0437(9) Uani 1 1 d .
H19 H 1.1779 0.3591 0.0072 0.052 Uiso 1 1 calc R
C20 C 0.9425(5) 0.4909(4) -0.01904(7) 0.0435(8) Uani 1 1 d .
C21 C 0.7406(6) 0.5594(4) -0.01539(8) 0.0495(10) Uani 1 1 d .
H21 H 0.6743 0.6134 -0.0357 0.059 Uiso 1 1 calc R
C22 C 0.6369(5) 0.5472(4) 0.01885(8) 0.0446(9) Uani 1 1 d .
H22 H 0.4994 0.5934 0.0216 0.054 Uiso 1 1 calc R

loop_
_atom_site_aniso_label
_atom_site_aniso_U_11
_atom_site_aniso_U_22
_atom_site_aniso_U_33
_atom_site_aniso_U_23
_atom_site_aniso_U_13
_atom_site_aniso_U_12
Br 0.0830(3) 0.0759(3) 0.04075(19) 0.0097(2) 0.02097(18) -0.0012(3)
N1 0.039(2) 0.064(2) 0.0487(18) 0.0044(16) 0.0084(16) -0.011(2)
O1 0.0308(13) 0.099(2) 0.0412(12) -0.0024(13) 0.0006(10) 0.0088(18)
C1 0.045(2) 0.040(2) 0.0308(15) -0.0042(13) 0.0025(14) 0.0068(19)
C2 0.0335(18) 0.040(2) 0.0294(15) -0.0046(14) 0.0021(13) 0.0082(17)
C3 0.036(2) 0.0352(17) 0.0320(16) -0.0039(14) 0.0037(15) 0.0026(19)
C4 0.044(2) 0.057(2) 0.0386(19) 0.0016(16) -0.0006(18) 0.004(2)
C5 0.045(2) 0.0380(19) 0.0351(18) 0.0005(15) 0.0084(16) 0.0025(18)
C6 0.0373(19) 0.0308(18) 0.0310(17) -0.0016(14) 0.0059(14) 0.0037(16)
C7 0.045(2) 0.0453(19) 0.0380(18) 0.0020(15) 0.0053(17) -0.0036(19)
C8 0.051(2) 0.061(2) 0.0381(19) 0.0001(17) -0.0025(18) 0.000(2)
C9 0.073(3) 0.057(2) 0.036(2) 0.0021(18) 0.000(2) 0.010(2)
C10 0.067(3) 0.048(2) 0.043(2) 0.0042(17) 0.021(2) 0.000(3)
C11 0.037(2) 0.0386(19) 0.0220(16) 0.0028(15) -0.0012(14) 0.0051(18)
C12 0.040(2) 0.041(2) 0.0371(19) 0.0031(16) 0.0054(15) 0.0018(18)
C13 0.056(2) 0.046(2) 0.0409(19) -0.0045(17) -0.0018(18) 0.011(2)
C14 0.065(2) 0.040(2) 0.0481(19) 0.0009(17) -0.0107(18) -0.006(2)
C15 0.043(2) 0.063(2) 0.050(2) 0.0079(19) -0.0007(18) -0.012(2)
C16 0.038(2) 0.053(2) 0.041(2) -0.0032(18) 0.0041(16) 0.0051(19)
C17 0.0330(18) 0.0344(19) 0.0305(14) -0.0050(14) -0.0013(13) 0.0011(17)
C18 0.040(2) 0.053(2) 0.0282(16) -0.0013(15) -0.0018(15) 0.0010(19)
C19 0.039(2) 0.054(2) 0.0385(19) -0.0071(16) 0.0065(16) 0.0038(18)
C20 0.053(2) 0.0463(19) 0.0313(15) 0.0005(18) 0.0072(14) -0.008(2)
C21 0.055(2) 0.058(2) 0.0352(18) 0.0097(16) -0.0051(16) 0.010(2)
C22 0.041(2) 0.051(2) 0.0416(18) 0.0011(16) 0.0000(15) 0.0114(18)

loop_
_atom_type_symbol
_atom_type_description
_atom_type_scat_dispersion_real
_atom_type_scat_dispersion_imag
_atom_type_scat_source
C C 0.0033 0.0016 'International Tables Vol C Tables 4.2.6.8 and 6.1.1.4'
H H 0.0000 0.0000 'International Tables Vol C Tables 4.2.6.8 and 6.1.1.4'
N N 0.0061 0.0033 'International Tables Vol C Tables 4.2.6.8 and 6.1.1.4'
O O 0.0106 0.0060 'International Tables Vol C Tables 4.2.6.8 and 6.1.1.4'
Br Br -0.2901 2.4595 'International Tables Vol C Tables 4.2.6.8 and 6.1.1.4'

loop_
_geom_angle_atom_site_label_1
_geom_angle_atom_site_label_2
_geom_angle_atom_site_label_3
_geom_angle
C5 N1 C4 108.7(3)
C5 N1 H1 126(2)
C4 N1 H1 121(2)
O1 C1 C17 120.2(3)
O1 C1 C2 121.8(3)
C17 C1 C2 117.9(3)
C3 C2 C11 112.7(2)
C3 C2 C1 114.3(3)
C11 C2 C1 106.1(2)
C3 C2 H2 107.8
C11 C2 H2 107.8
C1 C2 H2 107.8
C4 C3 C6 106.4(3)
C4 C3 C2 130.8(3)
C6 C3 C2 122.8(3)
C3 C4 N1 110.4(3)
C3 C4 H4 124.8
N1 C4 H4 124.8
N1 C5 C10 129.9(3)
N1 C5 C6 108.1(3)
C10 C5 C6 122.0(3)
C7 C6 C5 119.4(3)
C7 C6 C3 134.2(3)
C5 C6 C3 106.4(3)
C8 C7 C6 119.0(3)
C8 C7 H7 120.5
C6 C7 H7 120.5
C7 C8 C9 120.4(3)
C7 C8 H8 119.8
C9 C8 H8 119.8
C10 C9 C8 122.2(3)
C10 C9 H9 118.9
C8 C9 H9 118.9
C9 C10 C5 116.9(3)
C9 C10 H10 121.6
C5 C10 H10 121.6
C16 C11 C12 118.4(3)
C16 C11 C2 122.0(3)
C12 C11 C2 119.6(3)
C13 C12 C11 120.4(3)
C13 C12 H12 119.8
C11 C12 H12 119.8
C14 C13 C12 120.7(3)
C14 C13 H13 119.7
C12 C13 H13 119.7
C13 C14 C15 119.6(3)
C13 C14 H14 120.2
C15 C14 H14 120.2
C14 C15 C16 119.9(3)
C14 C15 H15 120.1
C16 C15 H15 120.1
C11 C16 C15 121.0(3)
C11 C16 H16 119.5
C15 C16 H16 119.5
C18 C17 C22 118.7(3)
C18 C17 C1 124.2(3)
C22 C17 C1 117.1(3)
C17 C18 C19 120.7(3)
C17 C18 H18 119.6
C19 C18 H18 119.6
C20 C19 C18 119.0(3)
C20 C19 H19 120.5
C18 C19 H19 120.5
C21 C20 C19 121.6(3)
C21 C20 Br 119.6(2)
C19 C20 Br 118.8(2)
C20 C21 C22 118.9(3)
C20 C21 H21 120.5
C22 C21 H21 120.5
C21 C22 C17 121.0(3)
C21 C22 H22 119.5
C17 C22 H22 119.5

loop_
_geom_bond_atom_site_label_1
_geom_bond_atom_site_label_2
_geom_bond_distance
Br C20 1.900(3)
N1 C5 1.368(4)
N1 C4 1.378(4)
N1 H1 0.806(17)
O1 C1 1.204(4)
C1 C17 1.508(4)
C1 C2 1.538(4)
C2 C3 1.509(4)
C2 C11 1.529(4)
C2 H2 0.9800
C3 C4 1.348(5)
C3 C6 1.455(4)
C4 H4 0.9300
C5 C10 1.396(4)
C5 C6 1.400(4)
C6 C7 1.388(4)
C7 C8 1.381(4)
C7 H7 0.9300
C8 C9 1.391(5)
C8 H8 0.9300
C9 C10 1.372(5)
C9 H9 0.9300
C10 H10 0.9300
C11 C16 1.376(4)
C11 C12 1.383(4)
C12 C13 1.377(4)
C12 H12 0.9300
C13 C14 1.370(5)
C13 H13 0.9300
C14 C15 1.370(4)
C14 H14 0.9300
C15 C16 1.384(5)
C15 H15 0.9300
C16 H16 0.9300
C17 C18 1.378(4)
C17 C22 1.390(4)
C18 C19 1.383(4)
C18 H18 0.9300
C19 C20 1.373(4)
C19 H19 0.9300
C20 C21 1.366(4)
C21 C22 1.377(4)
C21 H21 0.9300
C22 H22 0.9300

loop_
_geom_hbond_atom_site_label_D
_geom_hbond_atom_site_label_H
_geom_hbond_atom_site_label_A
_geom_hbond_distance_DH
_geom_hbond_distance_HA
_geom_hbond_distance_DA
_geom_hbond_angle_DHA
_geom_hbond_site_symmetry_A
C16 H16 O1 0.93 2.45 3.363(4) 166.4 1_655

loop_
_geom_torsion_atom_site_label_1
_geom_torsion_atom_site_label_2
_geom_torsion_atom_site_label_3
_geom_torsion_atom_site_label_4
_geom_torsion
O1 C1 C2 C3 28.7(4)
C17 C1 C2 C3 -156.1(3)
O1 C1 C2 C11 -96.1(4)
C17 C1 C2 C11 79.1(3)
C11 C2 C3 C4 126.1(3)
C1 C2 C3 C4 4.9(4)
C11 C2 C3 C6 -55.4(4)
C1 C2 C3 C6 -176.6(3)
C6 C3 C4 N1 -1.5(4)
C2 C3 C4 N1 177.2(3)
C5 N1 C4 C3 1.6(4)
C4 N1 C5 C10 179.8(3)
C4 N1 C5 C6 -1.0(4)
N1 C5 C6 C7 -179.5(3)
C10 C5 C6 C7 -0.2(5)
N1 C5 C6 C3 0.1(3)
C10 C5 C6 C3 179.4(3)
C4 C3 C6 C7 -179.7(3)
C2 C3 C6 C7 1.5(5)
C4 C3 C6 C5 0.9(3)
C2 C3 C6 C5 -177.9(3)
C5 C6 C7 C8 -0.6(5)
C3 C6 C7 C8 -180.0(3)
C6 C7 C8 C9 1.0(5)
C7 C8 C9 C10 -0.7(5)
C8 C9 C10 C5 -0.1(5)
N1 C5 C10 C9 179.7(3)
C6 C5 C10 C9 0.5(5)
C3 C2 C11 C16 140.4(3)
C1 C2 C11 C16 -93.8(3)
C3 C2 C11 C12 -39.4(4)
C1 C2 C11 C12 86.5(3)
C16 C11 C12 C13 -0.4(4)
C2 C11 C12 C13 179.3(3)
C11 C12 C13 C14 1.2(5)
C12 C13 C14 C15 -0.7(5)
C13 C14 C15 C16 -0.6(5)
C12 C11 C16 C15 -0.9(5)
C2 C11 C16 C15 179.4(3)
C14 C15 C16 C11 1.4(5)
O1 C1 C17 C18 -155.0(3)
C2 C1 C17 C18 29.7(4)
O1 C1 C17 C22 23.4(4)
C2 C1 C17 C22 -152.0(3)
C22 C17 C18 C19 0.1(4)
C1 C17 C18 C19 178.4(3)
C17 C18 C19 C20 1.1(5)
C18 C19 C20 C21 -1.8(5)
C18 C19 C20 Br 178.1(2)
C19 C20 C21 C22 1.2(5)
Br C20 C21 C22 -178.7(2)
C20 C21 C22 C17 0.0(5)
C18 C17 C22 C21 -0.7(5)
C1 C17 C22 C21 -179.1(3)
